data_4001854
loop_
_publ_author_name
'Zeilinger, Michael'
'Kurylyshyn, Iryna M.'
'H\"aussermann, Ulrich'
'F\"assler, Thomas F.'

_publ_section_title
;
 Revision of the Li--Si Phase Diagram: Discovery and Single-Crystal X-ray
 Structure Determination of the High-Temperature Phase Li4.11Si
;
_journal_issue 22
_journal_name_full 'Chemistry of Materials'
_journal_page_first 4623
_journal_paper_doi 10.1021/cm4029885
_journal_volume 25
_journal_year 2013
_chemical_formula_analytical 'Li4.106 Si'
_chemical_formula_moiety 'Li4.106 Si'
_chemical_formula_sum 'Li4.106 Si'
_chemical_formula_weight 56.59
_chemical_melting_point '891 K, peritectic decomposition'
_chemical_name_common 'Lithium Silicide'
_chemical_name_systematic
; 
 ? 
;
_space_group_IT_number 63
_symmetry_cell_setting orthorhombic
_symmetry_Int_Tables_number 63
_symmetry_space_group_name_Hall '-C 2c 2'
_symmetry_space_group_name_H-M 'C m c m'
_atom_sites_solution_primary direct
_atom_sites_solution_secondary difmap
_audit_creation_method SHELXL-97
_cell_angle_alpha 90.00
_cell_angle_beta 90.00
_cell_angle_gamma 90.00
_cell_formula_units_Z 16
_cell_length_a 4.5246(2)
_cell_length_b 21.9437(10)
_cell_length_c 13.2001(6)
_cell_measurement_reflns_used 9834
_cell_measurement_temperature 100(2)
_cell_measurement_theta_max 50.0916
_cell_measurement_theta_min 2.4138
_cell_volume 1310.59(10)
_citation_year 2013
_computing_cell_refinement 'SAINT Version 7.56a, Bruker AXS Inc., Madison, Wisconsin, USA, 2008. '
_computing_data_collection
;APEX suite of crystallographic software. APEX 2 Version 2008.4,
 Bruker AXS Inc., Madison, Wisconsin, USA, 2008.
;
_computing_data_reduction 'SAINT Version 7.56a, Bruker AXS Inc., Madison, Wisconsin, USA, 2008. '
_computing_molecular_graphics 'Diamond 3 (Crystal Impact 2011)'
_computing_publication_material 'SHELXL-97 (Sheldrick, 1997)'
_computing_structure_refinement 'SHELXL-97 (Sheldrick, 1997)'
_computing_structure_solution 'SHELXS-97 (Sheldrick, 1997)'
_diffrn_ambient_temperature 100(2)
_diffrn_detector 'CCD plate'
_diffrn_detector_area_resol_mean 16
_diffrn_measured_fraction_theta_full 1.000
_diffrn_measured_fraction_theta_max 1.000
_diffrn_measurement_device_type 'Bruker APEX-II CCD'
_diffrn_measurement_method 'phi- and omega-rotation'
_diffrn_radiation_monochromator graphite
_diffrn_radiation_source 'fine-focus sealed tube'
_diffrn_radiation_type MoK\a
_diffrn_radiation_wavelength 0.71073
_diffrn_reflns_av_R_equivalents 0.0197
_diffrn_reflns_av_sigmaI/netI 0.0074
_diffrn_reflns_limit_h_max 9
_diffrn_reflns_limit_h_min -9
_diffrn_reflns_limit_k_max 43
_diffrn_reflns_limit_k_min -43
_diffrn_reflns_limit_l_max 26
_diffrn_reflns_limit_l_min -26
_diffrn_reflns_number 53893
_diffrn_reflns_theta_full 45.29
_diffrn_reflns_theta_max 45.29
_diffrn_reflns_theta_min 1.86
_exptl_absorpt_coefficient_mu 0.390
_exptl_absorpt_correction_T_max 0.7499
_exptl_absorpt_correction_T_min 0.5676
_exptl_absorpt_correction_type multi-scan
_exptl_absorpt_process_details 'SADABS, Bruker, 2008b'
_exptl_crystal_colour 'metallic silver'
_exptl_crystal_density_diffrn 1.147
_exptl_crystal_density_meas ?
_exptl_crystal_density_method 'not measured'
_exptl_crystal_description block
_exptl_crystal_F_000 421
_exptl_crystal_size_max 0.40
_exptl_crystal_size_mid 0.30
_exptl_crystal_size_min 0.28
_refine_diff_density_max 0.348
_refine_diff_density_min -0.305
_refine_diff_density_rms 0.039
_refine_ls_extinction_coef -
_refine_ls_extinction_method none
_refine_ls_goodness_of_fit_ref 1.087
_refine_ls_matrix_type full
_refine_ls_number_parameters 81
_refine_ls_number_reflns 3052
_refine_ls_number_restraints 0
_refine_ls_restrained_S_all 1.087
_refine_ls_R_factor_all 0.0171
_refine_ls_R_factor_gt 0.0120
_refine_ls_shift/su_max 0.001
_refine_ls_shift/su_mean 0.000
_refine_ls_structure_factor_coef Fsqd
_refine_ls_weighting_details 'calc w=1/[\s^2^(Fo^2^)+(0.0137P)^2^+0.0415P] where P=(Fo^2^+2Fc^2^)/3'
_refine_ls_weighting_scheme calc
_refine_ls_wR_factor_gt 0.0274
_refine_ls_wR_factor_ref 0.0294
_reflns_number_gt 2596
_reflns_number_total 3052
_reflns_threshold_expression >2sigma(I)
_cod_data_source_file cm4029885_si_002.cif
_cod_data_source_block Li4.11Si_100K
_cod_depositor_comments
;
The following automatic conversions were performed:

'_exptl_crystal_density_meas' value 'not measured' was changed to '?'
- the value is perceived as not measured.

Automatic conversion script
Id: cif_fix_values 3008 2015-01-20 13:52:24Z robertas 
;
_cod_database_code 4001854

loop_
_symmetry_equiv_pos_as_xyz
'x, y, z'
'-x, -y, z+1/2'
'-x, y, -z+1/2'
'x, -y, -z'
'x+1/2, y+1/2, z'
'-x+1/2, -y+1/2, z+1/2'
'-x+1/2, y+1/2, -z+1/2'
'x+1/2, -y+1/2, -z'
'-x, -y, -z'
'x, y, -z-1/2'
'x, -y, z-1/2'
'-x, y, z'
'-x+1/2, -y+1/2, -z'
'x+1/2, y+1/2, -z-1/2'
'x+1/2, -y+1/2, z-1/2'
'-x+1/2, y+1/2, z'

loop_
_atom_site_label
_atom_site_type_symbol
_atom_site_fract_x
_atom_site_fract_y
_atom_site_fract_z
_atom_site_U_iso_or_equiv
_atom_site_adp_type
_atom_site_occupancy
_atom_site_symmetry_multiplicity
_atom_site_calc_flag
_atom_site_refinement_flags
_atom_site_disorder_group
Si1 Si 0.0000 0.256155(4) 0.2500 0.00789(2) Uani 1 4 d S .
Si2 Si 0.5000 0.454324(4) 0.2500 0.00681(2) Uani 1 4 d S .
Si3 Si 0.5000 0.105366(3) 0.067645(5) 0.00775(2) Uani 1 2 d S .
Li1 Li 0.5000 0.03270(3) 0.2500 0.01340(11) Uani 1 4 d S .
Li2 Li 0.5000 0.32951(3) 0.2500 0.01271(11) Uani 1 4 d S .
Li3 Li 0.0000 0.39263(3) 0.2500 0.01648(13) Uani 1 4 d S .
Li4A Li 0.5000 0.14744(7) 0.2500 0.0435(7) Uani 0.575(3) 4 d SP 1
Li5A Li 0.0000 0.17392(4) 0.08488(13) 0.0142(2) Uani 0.848(7) 2 d SP 1
Li4B Li 0.2084(3) 0.13867(5) 0.2500 0.0181(3) Uani 0.425(3) 2 d SP 2
Li5B Li 0.0000 0.1641(3) 0.1246(9) 0.0180(16) Uani 0.152(7) 2 d SP 2
Li6 Li 0.0000 0.04654(2) 0.12217(4) 0.01309(8) Uani 1 2 d S .
Li7 Li 0.0000 0.31629(3) 0.07895(4) 0.01535(8) Uani 1 2 d S .
Li8 Li 0.0000 0.47119(3) 0.09071(4) 0.01814(9) Uani 1 2 d S .
Li9 Li 0.5000 0.23121(3) 0.13577(4) 0.01796(9) Uani 1 2 d S .
Li10 Li 0.5000 0.40459(2) 0.06398(4) 0.01402(8) Uani 1 2 d S .

loop_
_atom_site_aniso_label
_atom_site_aniso_U_11
_atom_site_aniso_U_22
_atom_site_aniso_U_33
_atom_site_aniso_U_23
_atom_site_aniso_U_13
_atom_site_aniso_U_12
Si1 0.00745(3) 0.00952(3) 0.00669(3) 0.000 0.000 0.000
Si2 0.00680(3) 0.00636(3) 0.00726(3) 0.000 0.000 0.000
Si3 0.00585(2) 0.00742(2) 0.00997(3) 0.00139(2) 0.000 0.000
Li1 0.0144(3) 0.0143(3) 0.0115(3) 0.000 0.000 0.000
Li2 0.0115(3) 0.0109(2) 0.0157(3) 0.000 0.000 0.000
Li3 0.0108(3) 0.0141(3) 0.0246(4) 0.000 0.000 0.000
Li4A 0.104(2) 0.0161(6) 0.0106(6) 0.000 0.000 0.000
Li5A 0.0173(3) 0.0122(3) 0.0130(5) -0.0018(3) 0.000 0.000
Li4B 0.0276(7) 0.0151(5) 0.0117(5) 0.000 0.000 0.0034(4)
Li5B 0.0153(15) 0.0159(17) 0.023(4) -0.006(2) 0.000 0.000
Li6 0.01179(18) 0.01225(18) 0.0152(2) 0.00301(14) 0.000 0.000
Li7 0.0168(2) 0.01575(19) 0.01346(18) 0.00464(16) 0.000 0.000
Li8 0.0183(2) 0.0173(2) 0.0189(2) -0.00547(18) 0.000 0.000
Li9 0.01369(19) 0.0214(2) 0.0188(2) -0.00694(19) 0.000 0.000
Li10 0.0137(2) 0.01546(19) 0.0129(2) -0.00080(15) 0.000 0.000

loop_
_atom_type_symbol
_atom_type_description
_atom_type_scat_dispersion_real
_atom_type_scat_dispersion_imag
_atom_type_scat_source
Li Li -0.0003 0.0001 'International Tables Vol C Tables 4.2.6.8 and 6.1.1.4'
Si Si 0.0817 0.0704 'International Tables Vol C Tables 4.2.6.8 and 6.1.1.4'

loop_
_geom_angle_atom_site_label_1
_geom_angle_atom_site_label_2
_geom_angle_atom_site_label_3
_geom_angle
_geom_angle_site_symmetry_1
_geom_angle_site_symmetry_3
Li5B Si1 Li5B 78.6(6) . 10_556
Li5B Si1 Li7 81.0(3) . .
Li5B Si1 Li7 159.6(3) 10_556 .
Li5B Si1 Li7 159.6(3) . 10_556
Li5B Si1 Li7 81.0(3) 10_556 10_556
Li7 Si1 Li7 119.40(3) . 10_556
Li7 Si1 Li4B 118.284(14) . .
Li7 Si1 Li4B 118.285(14) 10_556 .
Li7 Si1 Li4B 118.285(14) . 3
Li7 Si1 Li4B 118.284(14) 10_556 3
Li5B Si1 Li9 60.19(10) . 1_455
Li5B Si1 Li9 101.06(16) 10_556 1_455
Li7 Si1 Li9 68.293(15) . 1_455
Li7 Si1 Li9 124.680(10) 10_556 1_455
Li4B Si1 Li9 95.44(3) . 1_455
Li4B Si1 Li9 62.25(3) 3 1_455
Li5B Si1 Li9 101.06(16) . 10_556
Li5B Si1 Li9 60.19(10) 10_556 10_556
Li7 Si1 Li9 124.681(9) . 10_556
Li7 Si1 Li9 68.294(14) 10_556 10_556
Li4B Si1 Li9 62.25(3) . 10_556
Li4B Si1 Li9 95.44(3) 3 10_556
Li9 Si1 Li9 157.24(2) 1_455 10_556
Li5B Si1 Li9 101.06(16) . 10_456
Li5B Si1 Li9 60.19(10) 10_556 10_456
Li7 Si1 Li9 124.681(9) . 10_456
Li7 Si1 Li9 68.294(15) 10_556 10_456
Li4B Si1 Li9 95.44(3) . 10_456
Li4B Si1 Li9 62.25(3) 3 10_456
Li9 Si1 Li9 65.87(2) 1_455 10_456
Li9 Si1 Li9 109.322(19) 10_556 10_456
Li5B Si1 Li9 60.19(10) . .
Li5B Si1 Li9 101.06(16) 10_556 .
Li7 Si1 Li9 68.294(14) . .
Li7 Si1 Li9 124.681(9) 10_556 .
Li4B Si1 Li9 62.25(3) . .
Li4B Si1 Li9 95.44(3) 3 .
Li9 Si1 Li9 109.322(19) 1_455 .
Li9 Si1 Li9 65.87(2) 10_556 .
Li9 Si1 Li9 157.24(2) 10_456 .
Li5B Si1 Li2 116.65(12) . .
Li5B Si1 Li2 116.65(12) 10_556 .
Li7 Si1 Li2 72.991(9) . .
Li7 Si1 Li2 72.991(9) 10_556 .
Li4B Si1 Li2 105.34(3) . .
Li4B Si1 Li2 145.53(3) 3 .
Li9 Si1 Li2 141.176(14) 1_455 .
Li9 Si1 Li2 56.617(14) 10_556 .
Li9 Si1 Li2 141.176(14) 10_456 .
Li9 Si1 Li2 56.617(14) . .
Li5B Si1 Li2 116.65(12) . 1_455
Li5B Si1 Li2 116.65(12) 10_556 1_455
Li7 Si1 Li2 72.991(9) . 1_455
Li7 Si1 Li2 72.989(9) 10_556 1_455
Li4B Si1 Li2 145.53(3) . 1_455
Li4B Si1 Li2 105.34(3) 3 1_455
Li9 Si1 Li2 56.619(14) 1_455 1_455
Li9 Si1 Li2 141.174(14) 10_556 1_455
Li9 Si1 Li2 56.617(14) 10_456 1_455
Li9 Si1 Li2 141.176(14) . 1_455
Li2 Si1 Li2 109.13(2) . 1_455
Li6 Si2 Li6 79.64(2) 14_556 5
Li6 Si2 Li3 113.225(10) 14_556 1_655
Li6 Si2 Li3 113.227(10) 5 1_655
Li6 Si2 Li3 113.226(10) 14_556 .
Li6 Si2 Li3 113.226(10) 5 .
Li3 Si2 Li3 118.21(3) 1_655 .
Li6 Si2 Li10 153.785(17) 14_556 .
Li6 Si2 Li10 74.142(16) 5 .
Li3 Si2 Li10 77.964(8) 1_655 .
Li3 Si2 Li10 77.963(8) . .
Li6 Si2 Li10 74.142(16) 14_556 10_556
Li6 Si2 Li10 153.785(17) 5 10_556
Li3 Si2 Li10 77.962(8) 1_655 10_556
Li3 Si2 Li10 77.963(8) . 10_556
Li10 Si2 Li10 132.07(2) . 10_556
Li6 Si2 Li2 140.178(12) 14_556 .
Li6 Si2 Li2 140.178(12) 5 .
Li3 Si2 Li2 59.105(13) 1_655 .
Li3 Si2 Li2 59.105(13) . .
Li10 Si2 Li2 66.037(12) . .
Li10 Si2 Li2 66.037(12) 10_556 .
Li6 Si2 Li1 62.300(10) 14_556 5
Li6 Si2 Li1 62.302(10) 5 5
Li3 Si2 Li1 68.139(17) 1_655 5
Li3 Si2 Li1 173.651(18) . 5
Li10 Si2 Li1 104.231(9) . 5
Li10 Si2 Li1 104.229(8) 10_556 5
Li2 Si2 Li1 127.244(12) . 5
Li6 Si2 Li1 62.300(10) 14_556 5_455
Li6 Si2 Li1 62.302(10) 5 5_455
Li3 Si2 Li1 173.651(18) 1_655 5_455
Li3 Si2 Li1 68.139(17) . 5_455
Li10 Si2 Li1 104.231(9) . 5_455
Li10 Si2 Li1 104.229(8) 10_556 5_455
Li2 Si2 Li1 127.244(12) . 5_455
Li1 Si2 Li1 105.51(2) 5 5_455
Li6 Si2 Li8 58.382(11) 14_556 10_656
Li6 Si2 Li8 109.969(12) 5 10_656
Li3 Si2 Li8 55.735(12) 1_655 10_656
Li3 Si2 Li8 133.249(10) . 10_656
Li10 Si2 Li8 131.760(9) . 10_656
Li10 Si2 Li8 55.293(10) 10_556 10_656
Li2 Si2 Li8 96.832(10) . 10_656
Li1 Si2 Li8 49.385(10) 5 10_656
Li1 Si2 Li8 120.461(12) 5_455 10_656
Li6 Si2 Li8 109.969(12) 14_556 1_655
Li6 Si2 Li8 58.382(11) 5 1_655
Li3 Si2 Li8 55.737(12) 1_655 1_655
Li3 Si2 Li8 133.249(10) . 1_655
Li10 Si2 Li8 55.293(10) . 1_655
Li10 Si2 Li8 131.760(9) 10_556 1_655
Li2 Si2 Li8 96.832(10) . 1_655
Li1 Si2 Li8 49.387(11) 5 1_655
Li1 Si2 Li8 120.463(12) 5_455 1_655
Li8 Si2 Li8 85.057(16) 10_656 1_655
Li6 Si2 Li8 58.382(12) 14_556 10_556
Li6 Si2 Li8 109.969(12) 5 10_556
Li3 Si2 Li8 133.248(10) 1_655 10_556
Li3 Si2 Li8 55.736(12) . 10_556
Li10 Si2 Li8 131.760(9) . 10_556
Li10 Si2 Li8 55.293(10) 10_556 10_556
Li2 Si2 Li8 96.832(10) . 10_556
Li1 Si2 Li8 120.461(12) 5 10_556
Li1 Si2 Li8 49.385(10) 5_455 10_556
Li8 Si2 Li8 93.318(16) 10_656 10_556
Li8 Si2 Li8 166.34(2) 1_655 10_556
Li4A Si3 Li7 117.40(4) . 13
Li4A Si3 Li8 162.20(3) . 13
Li7 Si3 Li8 80.41(2) 13 13
Li4A Si3 Li6 85.55(2) . 1_655
Li7 Si3 Li6 121.090(10) 13 1_655
Li8 Si3 Li6 84.744(14) 13 1_655
Li4A Si3 Li6 85.55(2) . .
Li7 Si3 Li6 121.090(10) 13 .
Li8 Si3 Li6 84.743(14) 13 .
Li6 Si3 Li6 113.688(17) 1_655 .
Li4A Si3 Li5B 64.6(2) . 1_655
Li7 Si3 Li5B 83.8(3) 13 1_655
Li8 Si3 Li5B 120.94(15) 13 1_655
Li6 Si3 Li5B 56.92(15) 1_655 1_655
Li6 Si3 Li5B 148.4(3) . 1_655
Li4A Si3 Li5B 64.6(2) . .
Li7 Si3 Li5B 83.8(3) 13 .
Li8 Si3 Li5B 120.94(15) 13 .
Li6 Si3 Li5B 148.4(3) 1_655 .
Li6 Si3 Li5B 56.92(15) . .
Li5B Si3 Li5B 113.20(15) 1_655 .
Li4A Si3 Li5A 74.01(4) . .
Li7 Si3 Li5A 72.30(4) 13 .
Li8 Si3 Li5A 114.25(3) 13 .
Li6 Si3 Li5A 159.40(4) 1_655 .
Li6 Si3 Li5A 63.04(2) . .
Li5B Si3 Li5A 114.04(7) 1_655 .
Li4A Si3 Li5A 74.01(4) . 1_655
Li7 Si3 Li5A 72.29(4) 13 1_655
Li8 Si3 Li5A 114.25(3) 13 1_655
Li6 Si3 Li5A 63.04(2) 1_655 1_655
Li6 Si3 Li5A 159.40(4) . 1_655
Li5B Si3 Li5A 114.03(7) . 1_655
Li5A Si3 Li5A 112.16(3) . 1_655
Li7 Si3 Li4B 117.56(2) 13 .
Li8 Si3 Li4B 145.25(3) 13 .
Li6 Si3 Li4B 106.62(3) 1_655 .
Li6 Si3 Li4B 60.55(3) . .
Li5B Si3 Li4B 91.7(2) 1_655 .
Li5A Si3 Li4B 53.27(4) . .
Li5A Si3 Li4B 99.95(4) 1_655 .
Li7 Si3 Li4B 117.56(2) 13 3_655
Li8 Si3 Li4B 145.25(3) 13 3_655
Li6 Si3 Li4B 60.55(3) 1_655 3_655
Li6 Si3 Li4B 106.62(3) . 3_655
Li5B Si3 Li4B 91.7(2) . 3_655
Li5A Si3 Li4B 99.95(4) . 3_655
Li5A Si3 Li4B 53.27(4) 1_655 3_655
Li4B Si3 Li4B 55.35(5) . 3_655
Li4A Si3 Li10 126.470(10) . 13
Li7 Si3 Li10 66.216(13) 13 13
Li8 Si3 Li10 58.584(10) 13 13
Li6 Si3 Li10 141.935(15) 1_655 13
Li6 Si3 Li10 57.539(14) . 13
Li5B Si3 Li10 149.9(3) 1_655 13
Li5B Si3 Li10 62.92(18) . 13
Li5A Si3 Li10 55.71(3) . 13
Li5A Si3 Li10 138.50(4) 1_655 13
Li4B Si3 Li10 99.61(3) . 13
Li4B Si3 Li10 154.37(3) 3_655 13
Li8 Li1 Li8 114.60(4) 5_545 14_546
Li8 Li1 Li4A 122.700(19) 5_545 .
Li8 Li1 Li4A 122.700(19) 14_546 .
Li8 Li1 Li4B 118.028(17) 5_545 3_655
Li8 Li1 Li4B 118.025(17) 14_546 3_655
Li4A Li1 Li4B 29.57(3) . 3_655
Li8 Li1 Li4B 118.026(17) 5_545 .
Li8 Li1 Li4B 118.026(17) 14_546 .
Li4A Li1 Li4B 29.57(3) . .
Li4B Li1 Li4B 59.14(6) 3_655 .
Li8 Li1 Li6 123.919(15) 5_545 10_656
Li8 Li1 Li6 63.742(12) 14_546 10_656
Li4A Li1 Li6 83.858(17) . 10_656
Li4B Li1 Li6 60.90(3) 3_655 10_656
Li4B Li1 Li6 107.47(3) . 10_656
Li8 Li1 Li6 63.742(12) 5_545 1_655
Li8 Li1 Li6 123.919(15) 14_546 1_655
Li4A Li1 Li6 83.858(17) . 1_655
Li4B Li1 Li6 60.90(3) 3_655 1_655
Li4B Li1 Li6 107.47(3) . 1_655
Li6 Li1 Li6 72.945(18) 10_656 1_655
Li8 Li1 Li6 123.919(15) 5_545 10_556
Li8 Li1 Li6 63.742(12) 14_546 10_556
Li4A Li1 Li6 83.858(17) . 10_556
Li4B Li1 Li6 107.47(3) 3_655 10_556
Li4B Li1 Li6 60.90(3) . 10_556
Li6 Li1 Li6 105.688(18) 10_656 10_556
Li6 Li1 Li6 167.72(3) 1_655 10_556
Li8 Li1 Li6 63.740(12) 5_545 .
Li8 Li1 Li6 123.919(15) 14_546 .
Li4A Li1 Li6 83.860(17) . .
Li4B Li1 Li6 107.47(3) 3_655 .
Li4B Li1 Li6 60.90(3) . .
Li6 Li1 Li6 167.72(3) 10_656 .
Li6 Li1 Li6 105.688(18) 1_655 .
Li6 Li1 Li6 72.945(18) 10_556 .
Li8 Li1 Si2 70.917(15) 5_545 5_445
Li8 Li1 Si2 70.915(15) 14_546 5_445
Li4A Li1 Si2 127.243(12) . 5_445
Li4B Li1 Si2 156.81(4) 3_655 5_445
Li4B Li1 Si2 97.67(3) . 5_445
Li6 Li1 Si2 134.36(2) 10_656 5_445
Li6 Li1 Si2 134.37(2) 1_655 5_445
Li6 Li1 Si2 55.269(10) 10_556 5_445
Li6 Li1 Si2 55.269(10) . 5_445
Li8 Li1 Si2 70.917(15) 5_545 5_545
Li8 Li1 Si2 70.915(15) 14_546 5_545
Li4A Li1 Si2 127.243(12) . 5_545
Li4B Li1 Si2 97.67(3) 3_655 5_545
Li4B Li1 Si2 156.81(4) . 5_545
Li6 Li1 Si2 55.269(10) 10_656 5_545
Li6 Li1 Si2 55.270(10) 1_655 5_545
Li6 Li1 Si2 134.36(2) 10_556 5_545
Li6 Li1 Si2 134.36(2) . 5_545
Si2 Li1 Si2 105.51(2) 5_445 5_545
Li8 Li1 Si3 179.18(3) 5_545 10_556
Li8 Li1 Si3 66.221(14) 14_546 10_556
Li4A Li1 Si3 56.479(12) . 10_556
Li4B Li1 Si3 61.293(16) 3_655 10_556
Li4B Li1 Si3 61.294(16) . 10_556
Li6 Li1 Si3 56.313(10) 10_656 10_556
Li6 Li1 Si3 115.880(18) 1_655 10_556
Li6 Li1 Si3 56.313(10) 10_556 10_556
Li6 Li1 Si3 115.881(18) . 10_556
Si2 Li1 Si3 109.524(2) 5_445 10_556
Si2 Li1 Si3 109.524(2) 5_545 10_556
Li9 Li2 Li9 69.91(3) 10_556 .
Li9 Li2 Li3 115.339(13) 10_556 .
Li9 Li2 Li3 115.339(13) . .
Li9 Li2 Li3 115.338(13) 10_556 1_655
Li9 Li2 Li3 115.340(13) . 1_655
Li3 Li2 Li3 117.05(4) . 1_655
Li9 Li2 Si2 145.046(16) 10_556 .
Li9 Li2 Si2 145.046(16) . .
Li3 Li2 Si2 58.523(18) . .
Li3 Li2 Si2 58.522(18) 1_655 .
Li9 Li2 Si1 61.629(13) 10_556 .
Li9 Li2 Si1 61.629(13) . .
Li3 Li2 Si1 66.912(13) . .
Li3 Li2 Si1 176.04(3) 1_655 .
Si2 Li2 Si1 125.434(12) . .
Li9 Li2 Si1 61.628(13) 10_556 1_655
Li9 Li2 Si1 61.629(13) . 1_655
Li3 Li2 Si1 176.04(3) . 1_655
Li3 Li2 Si1 66.912(13) 1_655 1_655
Si2 Li2 Si1 125.435(12) . 1_655
Si1 Li2 Si1 109.13(2) . 1_655
Li9 Li2 Li10 88.905(17) 10_556 10_556
Li9 Li2 Li10 158.81(3) . 10_556
Li3 Li2 Li10 73.087(14) . 10_556
Li3 Li2 Li10 73.085(14) 1_655 10_556
Si2 Li2 Li10 56.140(15) . 10_556
Si1 Li2 Li10 108.846(5) . 10_556
Si1 Li2 Li10 108.845(5) 1_655 10_556
Li9 Li2 Li10 158.81(3) 10_556 .
Li9 Li2 Li10 88.905(17) . .
Li3 Li2 Li10 73.087(14) . .
Li3 Li2 Li10 73.087(14) 1_655 .
Si2 Li2 Li10 56.140(15) . .
Si1 Li2 Li10 108.846(5) . .
Si1 Li2 Li10 108.847(5) 1_655 .
Li10 Li2 Li10 112.28(3) 10_556 .
Li9 Li2 Li7 109.20(2) 10_556 .
Li9 Li2 Li7 61.497(15) . .
Li3 Li2 Li7 56.363(11) . .
Li3 Li2 Li7 130.421(16) 1_655 .
Si2 Li2 Li7 95.189(16) . .
Si1 Li2 Li7 51.188(9) . .
Si1 Li2 Li7 121.460(18) 1_655 .
Li10 Li2 Li7 129.391(16) 10_556 .
Li10 Li2 Li7 57.736(11) . .
Li9 Li2 Li7 61.498(15) 10_556 10_656
Li9 Li2 Li7 109.21(2) . 10_656
Li3 Li2 Li7 130.419(16) . 10_656
Li3 Li2 Li7 56.361(11) 1_655 10_656
Si2 Li2 Li7 95.188(16) . 10_656
Si1 Li2 Li7 121.460(18) . 10_656
Si1 Li2 Li7 51.188(9) 1_655 10_656
Li10 Li2 Li7 57.735(11) 10_556 10_656
Li10 Li2 Li7 129.390(16) . 10_656
Li7 Li2 Li7 169.62(3) . 10_656
Li9 Li2 Li7 61.498(15) 10_556 10_556
Li9 Li2 Li7 109.21(2) . 10_556
Li3 Li2 Li7 56.362(11) . 10_556
Li3 Li2 Li7 130.418(16) 1_655 10_556
Si2 Li2 Li7 95.188(16) . 10_556
Si1 Li2 Li7 51.189(9) . 10_556
Si1 Li2 Li7 121.459(18) 1_655 10_556
Li10 Li2 Li7 57.735(11) 10_556 10_556
Li10 Li2 Li7 129.390(16) . 10_556
Li7 Li2 Li7 89.422(14) . 10_556
Li7 Li2 Li7 89.641(14) 10_656 10_556
Si2 Li3 Si2 118.21(3) . 1_455
Si2 Li3 Li2 179.42(3) . 1_455
Si2 Li3 Li2 62.372(13) 1_455 1_455
Si2 Li3 Li2 62.372(13) . .
Si2 Li3 Li2 179.42(3) 1_455 .
Li2 Li3 Li2 117.05(4) 1_455 .
Si2 Li3 Li8 71.002(13) . 10_556
Si2 Li3 Li8 71.000(13) 1_455 10_556
Li2 Li3 Li8 109.330(9) 1_455 10_556
Li2 Li3 Li8 109.332(8) . 10_556
Si2 Li3 Li8 71.002(13) . .
Si2 Li3 Li8 71.002(13) 1_455 .
Li2 Li3 Li8 109.332(9) 1_455 .
Li2 Li3 Li8 109.332(9) . .
Li8 Li3 Li8 101.31(3) 10_556 .
Si2 Li3 Li7 107.816(5) . 10_556
Si2 Li3 Li7 107.816(5) 1_455 10_556
Li2 Li3 Li7 71.872(14) 1_455 10_556
Li2 Li3 Li7 71.872(14) . 10_556
Li8 Li3 Li7 75.919(16) 10_556 10_556
Li8 Li3 Li7 177.23(3) . 10_556
Si2 Li3 Li7 107.816(5) . .
Si2 Li3 Li7 107.818(5) 1_455 .
Li2 Li3 Li7 71.873(14) 1_455 .
Li2 Li3 Li7 71.872(14) . .
Li8 Li3 Li7 177.23(3) 10_556 .
Li8 Li3 Li7 75.921(16) . .
Li7 Li3 Li7 106.85(3) 10_556 .
Si2 Li3 Si1 120.895(13) . .
Si2 Li3 Si1 120.897(13) 1_455 .
Li2 Li3 Si1 58.524(18) 1_455 .
Li2 Li3 Si1 58.523(18) . .
Li8 Li3 Si1 129.345(16) 10_556 .
Li8 Li3 Si1 129.345(16) . .
Li7 Li3 Si1 53.426(15) 10_556 .
Li7 Li3 Si1 53.424(15) . .
Si2 Li3 Li1 59.105(13) . 5_455
Si2 Li3 Li1 59.103(13) 1_455 5_455
Li2 Li3 Li1 121.476(18) 1_455 5_455
Li2 Li3 Li1 121.477(18) . 5_455
Li8 Li3 Li1 50.654(16) 10_556 5_455
Li8 Li3 Li1 50.656(16) . 5_455
Li7 Li3 Li1 126.573(15) 10_556 5_455
Li7 Li3 Li1 126.577(15) . 5_455
Si1 Li3 Li1 180.0 . 5_455
Si2 Li3 Li10 51.692(8) . 10_556
Si2 Li3 Li10 122.644(16) 1_455 10_556
Li2 Li3 Li10 128.098(15) 1_455 10_556
Li2 Li3 Li10 57.642(10) . 10_556
Li8 Li3 Li10 51.927(10) 10_556 10_556
Li8 Li3 Li10 121.15(2) . 10_556
Li7 Li3 Li10 57.172(11) 10_556 10_556
Li7 Li3 Li10 129.455(16) . 10_556
Si1 Li3 Li10 94.493(15) . 10_556
Li1 Li3 Li10 85.506(15) 5_455 10_556
Si2 Li3 Li10 122.645(16) . 1_455
Si2 Li3 Li10 51.694(8) 1_455 1_455
Li2 Li3 Li10 57.643(10) 1_455 1_455
Li2 Li3 Li10 128.098(15) . 1_455
Li8 Li3 Li10 121.15(2) 10_556 1_455
Li8 Li3 Li10 51.927(10) . 1_455
Li7 Li3 Li10 129.456(16) 10_556 1_455
Li7 Li3 Li10 57.173(11) . 1_455
Si1 Li3 Li10 94.493(15) . 1_455
Li1 Li3 Li10 85.508(15) 5_455 1_455
Li10 Li3 Li10 171.01(3) 10_556 1_455
Li9 Li4A Li9 78.72(5) . 10_556
Li9 Li4A Li1 140.64(3) . .
Li9 Li4A Li1 140.64(3) 10_556 .
Li9 Li4A Si3 150.34(6) . 10_556
Li9 Li4A Si3 71.624(16) 10_556 10_556
Li1 Li4A Si3 69.02(3) . 10_556
Li9 Li4A Si3 71.623(16) . .
Li9 Li4A Si3 150.34(6) 10_556 .
Li1 Li4A Si3 69.02(3) . .
Si3 Li4A Si3 138.03(7) 10_556 .
Li9 Li4A Li5A 55.02(2) . .
Li9 Li4A Li5A 106.98(4) 10_556 .
Li1 Li4A Li5A 100.48(3) . .
Si3 Li4A Li5A 134.60(3) 10_556 .
Si3 Li4A Li5A 55.120(17) . .
Li9 Li4A Li5A 106.98(4) . 10_656
Li9 Li4A Li5A 55.02(2) 10_556 10_656
Li1 Li4A Li5A 100.48(3) . 10_656
Si3 Li4A Li5A 55.120(17) 10_556 10_656
Si3 Li4A Li5A 134.60(3) . 10_656
Li5A Li4A Li5A 159.04(6) . 10_656
Li9 Li4A Li5A 55.02(2) . 1_655
Li9 Li4A Li5A 106.98(4) 10_556 1_655
Li1 Li4A Li5A 100.48(3) . 1_655
Si3 Li4A Li5A 134.60(3) 10_556 1_655
Si3 Li4A Li5A 55.120(17) . 1_655
Li5A Li4A Li5A 90.17(5) . 1_655
Li5A Li4A Li5A 86.04(4) 10_656 1_655
Li9 Li4A Li5A 106.98(4) . 10_556
Li9 Li4A Li5A 55.02(2) 10_556 10_556
Li1 Li4A Li5A 100.48(3) . 10_556
Si3 Li4A Li5A 55.120(17) 10_556 10_556
Si3 Li4A Li5A 134.60(3) . 10_556
Li5A Li4A Li5A 86.04(4) . 10_556
Li5A Li4A Li5A 90.17(5) 10_656 10_556
Li5A Li4A Li5A 159.04(6) 1_655 10_556
Li10 Li5A Li9 119.92(3) 13 .
Li10 Li5A Li9 119.92(3) 13 1_455
Li9 Li5A Li9 115.57(3) . 1_455
Li10 Li5A Si3 64.754(16) 13 1_455
Li9 Li5A Si3 169.25(8) . 1_455
Li9 Li5A Si3 65.060(12) 1_455 1_455
Li10 Li5A Si3 64.754(16) 13 .
Li9 Li5A Si3 65.060(12) . .
Li9 Li5A Si3 169.25(8) 1_455 .
Si3 Li5A Si3 112.16(3) 1_455 .
Li10 Li5A Si1 178.38(7) 13 .
Li9 Li5A Si1 60.44(2) . .
Li9 Li5A Si1 60.44(2) 1_455 .
Si3 Li5A Si1 114.59(4) 1_455 .
Si3 Li5A Si1 114.59(4) . .
Li10 Li5A Li6 58.75(2) 13 .
Li9 Li5A Li6 114.80(4) . .
Li9 Li5A Li6 114.80(4) 1_455 .
Si3 Li5A Li6 58.065(18) 1_455 .
Si3 Li5A Li6 58.066(18) . .
Si1 Li5A Li6 119.63(7) . .
Li10 Li5A Li7 129.81(7) 13 .
Li9 Li5A Li7 62.372(19) . .
Li9 Li5A Li7 62.372(19) 1_455 .
Si3 Li5A Li7 123.33(2) 1_455 .
Si3 Li5A Li7 123.33(2) . .
Si1 Li5A Li7 51.814(15) . .
Li6 Li5A Li7 171.45(7) . .
Li10 Li5A Li7 61.76(3) 13 13_455
Li9 Li5A Li7 138.69(6) . 13_455
Li9 Li5A Li7 62.02(2) 1_455 13_455
Si3 Li5A Li7 51.818(17) 1_455 13_455
Si3 Li5A Li7 125.36(4) . 13_455
Si1 Li5A Li7 119.16(2) . 13_455
Li6 Li5A Li7 100.78(2) . 13_455
Li7 Li5A Li7 85.08(4) . 13_455
Li10 Li5A Li7 61.76(3) 13 13
Li9 Li5A Li7 62.02(2) . 13
Li9 Li5A Li7 138.69(6) 1_455 13
Si3 Li5A Li7 125.36(4) 1_455 13
Si3 Li5A Li7 51.818(17) . 13
Si1 Li5A Li7 119.16(2) . 13
Li6 Li5A Li7 100.78(2) . 13
Li7 Li5A Li7 85.08(4) . 13
Li7 Li5A Li7 92.30(5) 13_455 13
Li10 Li5A Li4A 113.15(3) 13 .
Li9 Li5A Li4A 46.76(3) . .
Li9 Li5A Li4A 120.88(6) 1_455 .
Si3 Li5A Li4A 122.97(6) 1_455 .
Si3 Li5A Li4A 50.87(2) . .
Si1 Li5A Li4A 65.83(4) . .
Li6 Li5A Li4A 72.69(4) . .
Li7 Li5A Li4A 101.48(3) . .
Li7 Li5A Li4A 173.44(4) 13_455 .
Li7 Li5A Li4A 88.401(8) 13 .
Li10 Li5A Li4A 113.15(3) 13 1_455
Li9 Li5A Li4A 120.88(6) . 1_455
Li9 Li5A Li4A 46.77(3) 1_455 1_455
Si3 Li5A Li4A 50.87(2) 1_455 1_455
Si3 Li5A Li4A 122.97(6) . 1_455
Si1 Li5A Li4A 65.83(4) . 1_455
Li6 Li5A Li4A 72.69(4) . 1_455
Li7 Li5A Li4A 101.48(3) . 1_455
Li7 Li5A Li4A 88.401(8) 13_455 1_455
Li7 Li5A Li4A 173.44(4) 13 1_455
Li4A Li5A Li4A 90.17(5) . 1_455
Li4B Li4B Li5B 61.63(19) 3 10_556
Li4B Li4B Li5B 61.63(18) 3 .
Li5B Li4B Li5B 113.0(3) 10_556 .
Li4B Li4B Li4B 180.0 3 3_655
Li5B Li4B Li4B 118.37(19) 10_556 3_655
Li5B Li4B Li4B 118.37(19) . 3_655
Li4B Li4B Li1 119.57(3) 3 .
Li5B Li4B Li1 118.60(11) 10_556 .
Li5B Li4B Li1 118.60(11) . .
Li4B Li4B Li1 60.43(3) 3_655 .
Li4B Li4B Si1 69.91(3) 3 .
Li5B Li4B Si1 64.72(11) 10_556 .
Li5B Li4B Si1 64.72(11) . .
Li4B Li4B Si1 110.09(3) 3_655 .
Li1 Li4B Si1 170.52(6) . .
Li4B Li4B Li6 70.30(3) 3 10_556
Li5B Li4B Li6 62.60(12) 10_556 10_556
Li5B Li4B Li6 123.08(19) . 10_556
Li4B Li4B Li6 109.70(3) 3_655 10_556
Li1 Li4B Li6 62.47(2) . 10_556
Si1 Li4B Li6 124.26(4) . 10_556
Li4B Li4B Li6 70.30(3) 3 .
Li5B Li4B Li6 123.08(19) 10_556 .
Li5B Li4B Li6 62.60(12) . .
Li4B Li4B Li6 109.70(3) 3_655 .
Li1 Li4B Li6 62.47(2) . .
Si1 Li4B Li6 124.26(4) . .
Li6 Li4B Li6 74.21(4) 10_556 .
Li4B Li4B Si3 117.67(3) 3 10_556
Li5B Li4B Si3 65.56(15) 10_556 10_556
Li5B Li4B Si3 178.33(12) . 10_556
Li4B Li4B Si3 62.32(3) 3_655 10_556
Li1 Li4B Si3 63.07(2) . 10_556
Si1 Li4B Si3 113.65(3) . 10_556
Li6 Li4B Si3 57.277(14) 10_556 10_556
Li6 Li4B Si3 118.81(4) . 10_556
Li4B Li4B Si3 117.68(3) 3 .
Li5B Li4B Si3 178.33(12) 10_556 .
Li5B Li4B Si3 65.56(15) . .
Li4B Li4B Si3 62.33(3) 3_655 .
Li1 Li4B Si3 63.07(2) . .
Si1 Li4B Si3 113.65(3) . .
Li6 Li4B Si3 118.81(4) 10_556 .
Li6 Li4B Si3 57.277(14) . .
Si3 Li4B Si3 115.86(5) 10_556 .
Li4B Li4B Li9 117.55(3) 3 .
Li5B Li4B Li9 117.43(14) 10_556 .
Li5B Li4B Li9 65.11(18) . .
Li4B Li4B Li9 62.45(3) 3_655 .
Li1 Li4B Li9 113.01(4) . .
Si1 Li4B Li9 59.36(2) . .
Li6 Li4B Li9 171.61(5) 10_556 .
Li6 Li4B Li9 110.583(16) . .
Si3 Li4B Li9 114.60(5) 10_556 .
Si3 Li4B Li9 61.34(2) . .
Li4B Li4B Li9 117.55(3) 3 10_556
Li5B Li4B Li9 65.11(18) 10_556 10_556
Li5B Li4B Li9 117.42(14) . 10_556
Li4B Li4B Li9 62.45(3) 3_655 10_556
Li1 Li4B Li9 113.01(4) . 10_556
Si1 Li4B Li9 59.36(2) . 10_556
Li6 Li4B Li9 110.583(16) 10_556 10_556
Li6 Li4B Li9 171.61(5) . 10_556
Si3 Li4B Li9 61.34(2) 10_556 10_556
Si3 Li4B Li9 114.60(5) . 10_556
Li9 Li4B Li9 63.82(4) . 10_556
Li4B Li5B Li4B 56.7(4) . 3
Li4B Li5B Li6 74.3(3) . .
Li4B Li5B Li6 74.3(3) 3 .
Li4B Li5B Si1 71.9(3) . .
Li4B Li5B Si1 71.9(3) 3 .
Li6 Li5B Si1 141.4(5) . .
Li4B Li5B Li9 73.15(12) . .
Li4B Li5B Li9 120.4(4) 3 .
Li6 Li5B Li9 123.06(13) . .
Si1 Li5B Li9 62.87(8) . .
Li4B Li5B Li9 120.4(4) . 1_455
Li4B Li5B Li9 73.15(12) 3 1_455
Li6 Li5B Li9 123.06(13) . 1_455
Si1 Li5B Li9 62.87(8) . 1_455
Li9 Li5B Li9 113.59(19) . 1_455
Li4B Li5B Si3 119.6(4) . 1_455
Li4B Li5B Si3 72.62(14) 3 1_455
Li6 Li5B Si3 61.39(9) . 1_455
Si1 Li5B Si3 122.93(13) . 1_455
Li9 Li5B Si3 166.6(6) . 1_455
Li9 Li5B Si3 64.89(4) 1_455 1_455
Li4B Li5B Si3 72.62(14) . .
Li4B Li5B Si3 119.6(4) 3 .
Li6 Li5B Si3 61.39(9) . .
Si1 Li5B Si3 122.93(13) . .
Li9 Li5B Si3 64.89(4) . .
Li9 Li5B Si3 166.6(6) 1_455 .
Si3 Li5B Si3 113.20(15) 1_455 .
Li4B Li5B Li10 124.61(19) . 13
Li4B Li5B Li10 124.61(19) 3 13
Li6 Li5B Li10 58.10(10) . 13
Si1 Li5B Li10 160.5(5) . 13
Li9 Li5B Li10 109.2(3) . 13
Li9 Li5B Li10 109.2(3) 1_455 13
Si3 Li5B Li10 61.08(13) 1_455 13
Si3 Li5B Li10 61.08(13) . 13
Li4B Li5B Li5B 33.50(15) . 10_556
Li4B Li5B Li5B 33.50(15) 3 10_556
Li6 Li5B Li5B 90.7(3) . 10_556
Si1 Li5B Li5B 50.7(3) . 10_556
Li9 Li5B Li5B 86.9(3) . 10_556
Li9 Li5B Li5B 86.9(3) 1_455 10_556
Si3 Li5B Li5B 106.1(3) 1_455 10_556
Si3 Li5B Li5B 106.1(3) . 10_556
Li10 Li5B Li5B 148.8(2) 13 10_556
Li4B Li5B Li7 115.12(16) . .
Li4B Li5B Li7 115.12(16) 3 .
Li6 Li5B Li7 169.0(5) . .
Si1 Li5B Li7 49.55(11) . .
Li9 Li5B Li7 58.22(13) . .
Li9 Li5B Li7 58.22(13) 1_455 .
Si3 Li5B Li7 114.7(3) 1_455 .
Si3 Li5B Li7 114.7(3) . .
Li10 Li5B Li7 110.9(4) 13 .
Li5B Li5B Li7 100.24(19) 10_556 .
Li4B Li5B Li7 166.2(3) . 13_455
Li4B Li5B Li7 111.32(6) 3 13_455
Li6 Li5B Li7 96.44(17) . 13_455
Si1 Li5B Li7 112.8(2) . 13_455
Li9 Li5B Li7 120.6(4) . 13_455
Li9 Li5B Li7 55.95(16) 1_455 13_455
Si3 Li5B Li7 46.64(14) 1_455 13_455
Si3 Li5B Li7 112.4(3) . 13_455
Li10 Li5B Li7 54.09(17) 13 13_455
Li5B Li5B Li7 139.40(12) 10_556 13_455
Li7 Li5B Li7 75.2(2) . 13_455
Li5B Li6 Si2 139.5(3) . 5_445
Li5B Li6 Li10 67.1(3) . 13
Si2 Li6 Li10 153.40(2) 5_445 13
Li5B Li6 Si3 61.69(9) . 1_455
Si2 Li6 Si3 122.510(9) 5_445 1_455
Li10 Li6 Si3 64.203(11) 13 1_455
Li5B Li6 Si3 61.69(9) . .
Si2 Li6 Si3 122.510(9) 5_445 .
Li10 Li6 Si3 64.203(11) 13 .
Si3 Li6 Si3 113.687(17) 1_455 .
Li5B Li6 Li4B 43.1(2) . .
Si2 Li6 Li4B 99.71(2) 5_445 .
Li10 Li6 Li4B 105.30(2) 13 .
Si3 Li6 Li4B 95.60(3) 1_455 .
Si3 Li6 Li4B 62.17(3) . .
Li5B Li6 Li4B 43.1(2) . 3
Si2 Li6 Li4B 99.71(2) 5_445 3
Li10 Li6 Li4B 105.30(2) 13 3
Si3 Li6 Li4B 62.17(3) 1_455 3
Si3 Li6 Li4B 95.60(3) . 3
Li4B Li6 Li4B 39.40(6) . 3
Li5B Li6 Li8 125.84(5) . 5_445
Si2 Li6 Li8 69.243(15) 5_445 5_445
Li10 Li6 Li8 95.688(19) 13 5_445
Si3 Li6 Li8 64.608(10) 1_455 5_445
Si3 Li6 Li8 155.28(3) . 5_445
Li4B Li6 Li8 141.22(3) . 5_445
Li4B Li6 Li8 103.95(3) 3 5_445
Li5B Li6 Li8 125.84(5) . 5_545
Si2 Li6 Li8 69.243(15) 5_445 5_545
Li10 Li6 Li8 95.688(19) 13 5_545
Si3 Li6 Li8 155.28(3) 1_455 5_545
Si3 Li6 Li8 64.608(11) . 5_545
Li4B Li6 Li8 103.95(3) . 5_545
Li4B Li6 Li8 141.22(3) 3 5_545
Li8 Li6 Li8 106.00(2) 5_445 5_545
Li5B Li6 Li5A 10.7(2) . .
Si2 Li6 Li5A 150.16(4) 5_445 .
Li10 Li6 Li5A 56.44(4) 13 .
Si3 Li6 Li5A 58.892(11) 1_455 .
Si3 Li6 Li5A 58.892(11) . .
Li4B Li6 Li5A 52.61(4) . .
Li4B Li6 Li5A 52.61(4) 3 .
Li8 Li6 Li5A 123.328(17) 5_445 .
Li8 Li6 Li5A 123.328(17) 5_545 .
Li5B Li6 Li1 95.71(16) . .
Si2 Li6 Li1 62.428(15) 5_445 .
Li10 Li6 Li1 125.987(11) 13 .
Si3 Li6 Li1 151.24(2) 1_455 .
Si3 Li6 Li1 62.755(10) . .
Li4B Li6 Li1 56.63(3) . .
Li4B Li6 Li1 89.28(3) 3 .
Li8 Li6 Li1 131.39(2) 5_445 .
Li8 Li6 Li1 52.282(15) 5_545 .
Li5A Li6 Li1 102.03(3) . .
Li5B Li6 Li1 95.71(16) . 1_455
Si2 Li6 Li1 62.428(15) 5_445 1_455
Li10 Li6 Li1 125.988(11) 13 1_455
Si3 Li6 Li1 62.755(10) 1_455 1_455
Si3 Li6 Li1 151.24(2) . 1_455
Li4B Li6 Li1 89.28(3) . 1_455
Li4B Li6 Li1 56.63(3) 3 1_455
Li8 Li6 Li1 52.282(15) 5_445 1_455
Li8 Li6 Li1 131.39(2) 5_545 1_455
Li5A Li6 Li1 102.03(3) . 1_455
Li1 Li6 Li1 105.687(18) . 1_455
Si3 Li7 Si1 168.68(3) 13 .
Si3 Li7 Li3 101.80(2) 13 .
Si1 Li7 Li3 66.877(17) . .
Si3 Li7 Li10 61.276(13) 13 .
Si1 Li7 Li10 112.620(16) . .
Li3 Li7 Li10 70.509(17) . .
Si3 Li7 Li10 61.276(13) 13 1_455
Si1 Li7 Li10 112.620(16) . 1_455
Li3 Li7 Li10 70.509(17) . 1_455
Li10 Li7 Li10 98.54(2) . 1_455
Si3 Li7 Li9 61.811(17) 13 13
Si1 Li7 Li9 129.51(2) . 13
Li3 Li7 Li9 163.61(3) . 13
Li10 Li7 Li9 99.319(17) . 13
Li10 Li7 Li9 99.319(17) 1_455 13
Si3 Li7 Li9 126.496(14) 13 1_455
Si1 Li7 Li9 58.331(13) . 1_455
Li3 Li7 Li9 99.699(18) . 1_455
Li10 Li7 Li9 169.40(2) . 1_455
Li10 Li7 Li9 81.394(12) 1_455 1_455
Li9 Li7 Li9 91.129(18) 13 1_455
Si3 Li7 Li9 126.496(14) 13 .
Si1 Li7 Li9 58.330(13) . .
Li3 Li7 Li9 99.699(18) . .
Li10 Li7 Li9 81.394(12) . .
Li10 Li7 Li9 169.40(2) 1_455 .
Li9 Li7 Li9 91.129(18) 13 .
Li9 Li7 Li9 96.71(2) 1_455 .
Si3 Li7 Li5A 133.06(4) 13 .
Si1 Li7 Li5A 58.26(3) . .
Li3 Li7 Li5A 125.14(4) . .
Li10 Li7 Li5A 130.584(13) . .
Li10 Li7 Li5A 130.584(13) 1_455 .
Li9 Li7 Li5A 71.25(4) 13 .
Li9 Li7 Li5A 51.491(15) 1_455 .
Li9 Li7 Li5A 51.491(15) . .
Si3 Li7 Li5A 55.89(3) 13 13_455
Si1 Li7 Li5A 129.03(3) . 13_455
Li3 Li7 Li5A 120.85(2) . 13_455
Li10 Li7 Li5A 117.16(3) . 13_455
Li10 Li7 Li5A 50.462(16) 1_455 13_455
Li9 Li7 Li5A 51.438(19) 13 13_455
Li9 Li7 Li5A 70.98(3) 1_455 13_455
Li9 Li7 Li5A 138.76(3) . 13_455
Li5A Li7 Li5A 94.92(4) . 13_455
Si3 Li7 Li5A 55.89(3) 13 13
Si1 Li7 Li5A 129.03(3) . 13
Li3 Li7 Li5A 120.85(2) . 13
Li10 Li7 Li5A 50.462(16) . 13
Li10 Li7 Li5A 117.16(3) 1_455 13
Li9 Li7 Li5A 51.438(19) 13 13
Li9 Li7 Li5A 138.76(3) 1_455 13
Li9 Li7 Li5A 70.98(3) . 13
Li5A Li7 Li5A 94.92(4) . 13
Li5A Li7 Li5A 92.30(5) 13_455 13
Si3 Li7 Li2 117.765(17) 13 .
Si1 Li7 Li2 55.821(12) . .
Li3 Li7 Li2 51.766(13) . .
Li10 Li7 Li2 56.883(14) . .
Li10 Li7 Li2 121.47(2) 1_455 .
Li9 Li7 Li2 133.750(10) 13 .
Li9 Li7 Li2 114.09(2) 1_455 .
Li9 Li7 Li2 49.815(15) . .
Li5A Li7 Li2 94.17(3) . .
Li5A Li7 Li2 170.80(3) 13_455 .
Li5A Li7 Li2 88.31(2) 13 .
Li1 Li8 Si3 173.91(3) 5_455 13
Li1 Li8 Li8 119.47(3) 5_455 9_565
Si3 Li8 Li8 66.62(2) 13 9_565
Li1 Li8 Li10 113.575(18) 5_455 1_455
Si3 Li8 Li10 64.007(14) 13 1_455
Li8 Li8 Li10 97.84(2) 9_565 1_455
Li1 Li8 Li10 113.575(18) 5_455 .
Si3 Li8 Li10 64.007(14) 13 .
Li8 Li8 Li10 97.84(2) 9_565 .
Li10 Li8 Li10 112.79(3) 1_455 .
Li1 Li8 Li3 72.04(2) 5_455 .
Si3 Li8 Li3 101.87(2) 13 .
Li8 Li8 Li3 168.49(4) 9_565 .
Li10 Li8 Li3 76.074(18) 1_455 .
Li10 Li8 Li3 76.074(18) . .
Li1 Li8 Li6 63.978(16) 5_455 5
Si3 Li8 Li6 118.682(16) 13 5
Li8 Li8 Li6 81.78(2) 9_565 5
Li10 Li8 Li6 176.59(2) 1_455 5
Li10 Li8 Li6 70.607(12) . 5
Li3 Li8 Li6 104.874(19) . 5
Li1 Li8 Li6 63.978(16) 5_455 5_455
Si3 Li8 Li6 118.682(16) 13 5_455
Li8 Li8 Li6 81.78(2) 9_565 5_455
Li10 Li8 Li6 70.607(12) 1_455 5_455
Li10 Li8 Li6 176.59(2) . 5_455
Li3 Li8 Li6 104.874(19) . 5_455
Li6 Li8 Li6 105.99(2) 5 5_455
Li1 Li8 Si3 63.204(19) 5_455 5_455
Si3 Li8 Si3 122.88(2) 13 5_455
Li8 Li8 Si3 56.26(2) 9_565 5_455
Li10 Li8 Si3 121.454(14) 1_455 5_455
Li10 Li8 Si3 121.454(14) . 5_455
Li3 Li8 Si3 135.25(2) . 5_455
Li6 Li8 Si3 55.560(12) 5 5_455
Li6 Li8 Si3 55.560(12) 5_455 5_455
Li1 Li8 Si2 59.698(13) 5_455 .
Si3 Li8 Si2 116.896(13) 13 .
Li8 Li8 Si2 130.790(12) 9_565 .
Li10 Li8 Si2 129.01(2) 1_455 .
Li10 Li8 Si2 54.413(12) . .
Li3 Li8 Si2 53.261(10) . .
Li6 Li8 Si2 52.377(11) 5 .
Li6 Li8 Si2 123.45(2) 5_455 .
Si3 Li8 Si2 100.828(13) 5_455 .
Li1 Li8 Si2 59.696(13) 5_455 1_455
Si3 Li8 Si2 116.897(13) 13 1_455
Li8 Li8 Si2 130.790(12) 9_565 1_455
Li10 Li8 Si2 54.414(12) 1_455 1_455
Li10 Li8 Si2 129.01(2) . 1_455
Li3 Li8 Si2 53.262(10) . 1_455
Li6 Li8 Si2 123.44(2) 5 1_455
Li6 Li8 Si2 52.376(11) 5_455 1_455
Si3 Li8 Si2 100.826(13) 5_455 1_455
Si2 Li8 Si2 93.317(16) . 1_455
Li1 Li8 Li7 125.31(3) 5_455 .
Si3 Li8 Li7 48.597(13) 13 .
Li8 Li8 Li7 115.22(3) 9_565 .
Li10 Li8 Li7 57.086(13) 1_455 .
Li10 Li8 Li7 57.086(13) . .
Li3 Li8 Li7 53.270(18) . .
Li6 Li8 Li7 126.143(12) 5 .
Li6 Li8 Li7 126.143(12) 5_455 .
Si3 Li8 Li7 171.48(2) 5_455 .
Si2 Li8 Li7 84.951(13) . .
Si2 Li8 Li7 84.953(13) 1_455 .
Li4A Li9 Li2 105.69(3) . .
Li4A Li9 Li5A 78.22(4) . 1_655
Li2 Li9 Li5A 121.956(18) . 1_655
Li4A Li9 Li5A 78.22(4) . .
Li2 Li9 Li5A 121.957(18) . .
Li5A Li9 Li5A 115.57(3) 1_655 .
Li4A Li9 Li5B 67.2(3) . .
Li2 Li9 Li5B 118.54(11) . .
Li5A Li9 Li5B 115.98(7) 1_655 .
Li5A Li9 Li5B 12.1(2) . .
Li4A Li9 Li5B 67.2(3) . 1_655
Li2 Li9 Li5B 118.54(11) . 1_655
Li5A Li9 Li5B 12.1(2) 1_655 1_655
Li5A Li9 Li5B 115.98(7) . 1_655
Li5B Li9 Li5B 113.59(19) . 1_655
Li4A Li9 Si1 78.918(19) . .
Li2 Li9 Si1 61.754(10) . .
Li5A Li9 Si1 156.86(5) 1_655 .
Li5A Li9 Si1 62.56(2) . .
Li5B Li9 Si1 56.94(13) . .
Li5B Li9 Si1 145.0(3) 1_655 .
Li4A Li9 Si1 78.92(2) . 1_655
Li2 Li9 Si1 61.754(11) . 1_655
Li5A Li9 Si1 62.56(2) 1_655 1_655
Li5A Li9 Si1 156.86(5) . 1_655
Li5B Li9 Si1 145.0(3) . 1_655
Li5B Li9 Si1 56.95(13) 1_655 1_655
Si1 Li9 Si1 109.321(19) . 1_655
Li4A Li9 Li4B 27.67(3) . .
Li2 Li9 Li4B 106.30(2) . .
Li5A Li9 Li4B 100.92(4) 1_655 .
Li5A Li9 Li4B 53.62(5) . .
Li5B Li9 Li4B 41.7(3) . .
Li5B Li9 Li4B 91.6(2) 1_655 .
Si1 Li9 Li4B 58.39(2) . .
Si1 Li9 Li4B 103.32(3) 1_655 .
Li4A Li9 Li4B 27.67(3) . 3_655
Li2 Li9 Li4B 106.30(2) . 3_655
Li5A Li9 Li4B 53.62(5) 1_655 3_655
Li5A Li9 Li4B 100.92(4) . 3_655
Li5B Li9 Li4B 91.6(2) . 3_655
Li5B Li9 Li4B 41.7(3) 1_655 3_655
Si1 Li9 Li4B 103.32(3) . 3_655
Si1 Li9 Li4B 58.39(2) 1_655 3_655
Li4B Li9 Li4B 55.09(5) . 3_655
Li4A Li9 Si3 57.40(3) . .
Li2 Li9 Si3 163.08(3) . .
Li5A Li9 Si3 58.343(16) 1_655 .
Li5A Li9 Si3 58.342(16) . .
Li5B Li9 Si3 57.66(7) . .
Li5B Li9 Si3 57.66(7) 1_655 .
Si1 Li9 Si3 110.855(14) . .
Si1 Li9 Si3 110.855(14) 1_655 .
Li4B Li9 Si3 59.12(2) . .
Li4B Li9 Si3 59.12(2) 3_655 .
Li4A Li9 Li9 50.64(3) . 10_556
Li2 Li9 Li9 55.045(16) . 10_556
Li5A Li9 Li9 104.55(4) 1_655 10_556
Li5A Li9 Li9 104.55(4) . 10_556
Li5B Li9 Li9 93.1(3) . 10_556
Li5B Li9 Li9 93.1(3) 1_655 10_556
Si1 Li9 Li9 57.064(10) . 10_556
Si1 Li9 Li9 57.063(10) 1_655 10_556
Li4B Li9 Li9 58.092(18) . 10_556
Li4B Li9 Li9 58.091(18) 3_655 10_556
Si3 Li9 Li9 108.037(12) . 10_556
Li5A Li10 Li6 64.82(4) 13 13
Li5A Li10 Si2 162.72(4) 13 .
Li6 Li10 Si2 132.46(2) 13 .
Li5A Li10 Li8 116.894(19) 13 1_655
Li6 Li10 Li8 84.483(18) 13 1_655
Si2 Li10 Li8 70.294(16) . 1_655
Li5A Li10 Li8 116.894(19) 13 .
Li6 Li10 Li8 84.483(18) 13 .
Si2 Li10 Li8 70.294(16) . .
Li8 Li10 Li8 112.79(3) 1_655 .
Li5A Li10 Si3 59.535(17) 13 13
Li6 Li10 Si3 58.257(10) 13 13
Si2 Li10 Si3 125.874(10) . 13
Li8 Li10 Si3 141.13(2) 1_655 13
Li8 Li10 Si3 57.409(12) . 13
Li5A Li10 Si3 59.535(17) 13 13_655
Li6 Li10 Si3 58.257(10) 13 13_655
Si2 Li10 Si3 125.874(9) . 13_655
Li8 Li10 Si3 57.409(12) 1_655 13_655
Li8 Li10 Si3 141.13(2) . 13_655
Si3 Li10 Si3 104.514(17) 13 13_655
Li5A Li10 Li5B 10.07(18) 13 13
Li6 Li10 Li5B 54.8(2) 13 13
Si2 Li10 Li5B 172.8(2) . 13
Li8 Li10 Li5B 112.93(9) 1_655 13
Li8 Li10 Li5B 112.93(9) . 13
Si3 Li10 Li5B 56.00(7) 13 13
Si3 Li10 Li5B 56.00(6) 13_655 13
Li5A Li10 Li2 104.90(4) 13 .
Li6 Li10 Li2 169.72(3) 13 .
Si2 Li10 Li2 57.823(15) . .
Li8 Li10 Li2 101.064(18) 1_655 .
Li8 Li10 Li2 101.065(18) . .
Si3 Li10 Li2 117.502(13) 13 .
Si3 Li10 Li2 117.502(13) 13_655 .
Li5B Li10 Li2 115.0(2) 13 .
Li5A Li10 Li7 67.78(3) 13 1_655
Li6 Li10 Li7 108.677(16) 13 1_655
Si2 Li10 Li7 101.723(16) . 1_655
Li8 Li10 Li7 73.109(14) 1_655 1_655
Li8 Li10 Li7 166.36(2) . 1_655
Si3 Li10 Li7 126.15(2) 13 1_655
Si3 Li10 Li7 52.507(10) 13_655 1_655
Li5B Li10 Li7 73.77(13) 13 1_655
Li2 Li10 Li7 65.381(15) . 1_655
Li5A Li10 Li7 67.78(3) 13 .
Li6 Li10 Li7 108.678(16) 13 .
Si2 Li10 Li7 101.723(16) . .
Li8 Li10 Li7 166.36(2) 1_655 .
Li8 Li10 Li7 73.111(14) . .
Si3 Li10 Li7 52.508(10) 13 .
Si3 Li10 Li7 126.15(2) 13_655 .
Li5B Li10 Li7 73.77(13) 13 .
Li2 Li10 Li7 65.380(15) . .
Li7 Li10 Li7 98.55(2) 1_655 .
Li5A Li10 Li6 145.10(4) 13 5
Li6 Li10 Li6 80.28(2) 13 5
Si2 Li10 Li6 52.185(14) . 5
Li8 Li10 Li6 56.395(13) 1_655 5
Li8 Li10 Li6 56.395(13) . 5
Si3 Li10 Li6 102.683(14) 13 5
Si3 Li10 Li6 102.683(14) 13_655 5
Li5B Li10 Li6 135.0(2) 13 5
Li2 Li10 Li6 110.01(2) . 5
Li7 Li10 Li6 127.906(14) 1_655 5
Li7 Li10 Li6 127.907(14) . 5

loop_
_geom_bond_atom_site_label_1
_geom_bond_atom_site_label_2
_geom_bond_distance
_geom_bond_site_symmetry_2
Si1 Li5B 2.612(5) .
Si1 Li5B 2.612(5) 10_556
Si1 Li7 2.6152(5) .
Si1 Li7 2.6153(5) 10_556
Si1 Li4B 2.7451(11) .
Si1 Li4B 2.7451(11) 3
Si1 Li9 2.7733(3) 1_455
Si1 Li9 2.7733(3) 10_556
Si1 Li9 2.7733(3) 10_456
Si1 Li9 2.7733(3) .
Si1 Li2 2.7766(4) .
Si1 Li2 2.7766(4) 1_455
Si2 Li6 2.6348(5) 14_556
Si2 Li6 2.6348(5) 5
Si2 Li3 2.6364(4) 1_655
Si2 Li3 2.6364(4) .
Si2 Li10 2.6870(5) .
Si2 Li10 2.6870(5) 10_556
Si2 Li2 2.7388(7) .
Si2 Li1 2.8419(4) 5
Si2 Li1 2.8419(4) 5_455
Si2 Li8 3.1106(4) 10_656
Si2 Li8 3.1106(4) 1_655
Si2 Li8 3.1106(4) 10_556
Si3 Li4A 2.5781(6) .
Si3 Li7 2.5884(5) 13
Si3 Li8 2.6817(5) 13
Si3 Li6 2.7023(3) 1_655
Si3 Li6 2.7023(3) .
Si3 Li5B 2.710(2) 1_655
Si3 Li5B 2.710(2) .
Si3 Li5A 2.7263(4) .
Si3 Li5A 2.7263(4) 1_655
Si3 Li4B 2.8406(7) .
Si3 Li4B 2.8406(7) 3_655
Si3 Li10 2.8609(3) 13
Li1 Li8 2.4987(7) 5_545
Li1 Li8 2.4987(7) 14_546
Li1 Li4A 2.5177(17) .
Li1 Li4B 2.6735(13) 3_655
Li1 Li4B 2.6735(13) .
Li1 Li6 2.8385(3) 10_656
Li1 Li6 2.8385(3) 1_655
Li1 Li6 2.8385(3) 10_556
Li1 Li6 2.8385(3) .
Li1 Si2 2.8418(4) 5_445
Li1 Si2 2.8418(4) 5_545
Li1 Si3 2.8873(4) 10_556
Li2 Li9 2.6319(8) 10_556
Li2 Li9 2.6319(8) .
Li2 Li3 2.6526(5) .
Li2 Li3 2.6527(5) 1_655
Li2 Si1 2.7766(4) 1_655
Li2 Li10 2.9569(7) 10_556
Li2 Li10 2.9569(7) .
Li2 Li7 3.2094(4) .
Li2 Li7 3.2094(4) 10_656
Li2 Li7 3.2094(4) 10_556
Li3 Si2 2.6364(4) 1_455
Li3 Li2 2.6526(5) 1_455
Li3 Li8 2.7189(8) 10_556
Li3 Li8 2.7189(8) .
Li3 Li7 2.8116(7) 10_556
Li3 Li7 2.8116(7) .
Li3 Li1 3.0736(10) 5_455
Li3 Li10 3.3490(4) 10_556
Li3 Li10 3.3490(4) 1_455
Li4A Li9 2.3776(14) .
Li4A Li9 2.3776(14) 10_556
Li4A Si3 2.5781(6) 10_556
Li4A Li5A 3.1947(13) .
Li4A Li5A 3.1948(13) 10_656
Li4A Li5A 3.1948(13) 1_655
Li4A Li5A 3.1948(13) 10_556
Li5A Li10 2.6133(11) 13
Li5A Li9 2.6739(5) .
Li5A Li9 2.6739(5) 1_455
Li5A Si3 2.7263(4) 1_455
Li5A Li6 2.8382(12) .
Li5A Li7 3.1250(11) .
Li5A Li7 3.1370(13) 13_455
Li5A Li7 3.1370(13) 13
Li5A Li4A 3.1948(13) 1_455
Li4B Li4B 1.886(3) 3
Li4B Li5B 1.984(12) 10_556
Li4B Li5B 1.984(12) .
Li4B Li4B 2.639(3) 3_655
Li4B Li6 2.7970(11) 10_556
Li4B Li6 2.7971(11) .
Li4B Si3 2.8406(7) 10_556
Li4B Li9 2.8527(13) .
Li4B Li9 2.8527(13) 10_556
Li5B Li4B 1.985(12) 3
Li5B Li6 2.579(6) .
Li5B Li9 2.704(3) .
Li5B Li9 2.704(3) 1_455
Li5B Si3 2.710(2) 1_455
Li5B Li10 2.910(8) 13
Li5B Li5B 3.31(2) 10_556
Li5B Li7 3.394(8) .
Li6 Si2 2.6347(5) 5_445
Li6 Li10 2.6811(7) 13
Li6 Si3 2.7023(3) 1_455
Li6 Li4B 2.7971(11) 3
Li6 Li8 2.8328(4) 5_445
Li6 Li8 2.8328(4) 5_545
Li6 Li1 2.8386(3) 1_455
Li7 Si3 2.5885(5) 13
Li7 Li10 2.9853(5) .
Li7 Li10 2.9853(5) 1_455
Li7 Li9 3.0198(8) 13
Li7 Li9 3.0275(6) 1_455
Li7 Li9 3.0275(6) .
Li7 Li5A 3.1370(13) 13_455
Li7 Li5A 3.1370(13) 13
Li8 Li1 2.4987(7) 5_455
Li8 Si3 2.6817(5) 13
Li8 Li8 2.7081(12) 9_565
Li8 Li10 2.7163(4) 1_455
Li8 Li10 2.7163(4) .
Li8 Li6 2.8328(5) 5
Li8 Li6 2.8328(4) 5_455
Li8 Si3 2.9600(6) 5_455
Li8 Si2 3.1107(4) 1_455
Li9 Li5A 2.6739(5) 1_655
Li9 Li5B 2.704(3) 1_655
Li9 Si1 2.7733(3) 1_655
Li9 Li4B 2.8528(13) 3_655
Li9 Li9 3.0157(12) 10_556
Li10 Li5A 2.6134(11) 13
Li10 Li6 2.6811(7) 13
Li10 Li8 2.7163(4) 1_655
Li10 Si3 2.8609(3) 13
Li10 Si3 2.8609(3) 13_655
Li10 Li5B 2.910(8) 13
Li10 Li7 2.9852(5) 1_655
Li10 Li6 3.2083(7) 5
